data_4319194
loop_
_publ_author_name
'Joseph L. Thorman'
'Victor G. Young,'
'Peter D. W. Boyd'
'Ilia A. Guzei'
'L. Keith Woo'

_publ_section_title
;
 Atom Transfer Reactions of (TTP)Ti(\h2-3-hexyne): Synthesis and Molecular
 Structure of trans-(TTP)Ti[OP(Oct)3]2
;
_journal_name_full 'Inorganic Chemistry'
_journal_page_first 499
_journal_page_last 506
_journal_paper_doi 10.1021/ic0003426
_journal_volume 40
_journal_year 2001
_chemical_formula_sum 'C60 H66 N4 P2 Ti'
_chemical_formula_weight 953.01
_chemical_name_systematic
;
   ?
;
_space_group_IT_number 2
_symmetry_cell_setting triclinic
_symmetry_space_group_name_Hall '-P 1'
_symmetry_space_group_name_H-M 'P -1'
_atom_sites_solution_hydrogens geom
_atom_sites_solution_primary direct
_atom_sites_solution_secondary difmap
_audit_creation_method SHELXL-97
_cell_angle_alpha 83.7470(10)
_cell_angle_beta 78.9280(10)
_cell_angle_gamma 85.2520(10)
_cell_formula_units_Z 2
_cell_length_a 10.9163(6)
_cell_length_b 11.5404(6)
_cell_length_c 20.7951(11)
_cell_measurement_temperature 293(2)
_cell_volume 2550.5(2)
_computing_cell_refinement 'Bruker SMART'
_computing_data_collection 'Bruker SMART'
_computing_data_reduction 'Bruker SHELXTL'
_computing_molecular_graphics 'Bruker SHELXTL'
_computing_publication_material 'Bruker SHELXTL'
_computing_structure_refinement 'SHELXL-97 (Sheldrick, 1997)'
_computing_structure_solution 'SHELXS-97 (Sheldrick, 1990)'
_diffrn_ambient_temperature 293(2)
_diffrn_measured_fraction_theta_full 0.960
_diffrn_measured_fraction_theta_max 0.960
_diffrn_measurement_device_type 'CCD area detector'
_diffrn_measurement_method 'phi and omega scans'
_diffrn_radiation_monochromator graphite
_diffrn_radiation_source 'fine-focus sealed tube'
_diffrn_radiation_type MoK\a
_diffrn_radiation_wavelength 0.71073
_diffrn_reflns_av_R_equivalents 0.0000
_diffrn_reflns_av_sigmaI/netI 0.1090
_diffrn_reflns_limit_h_max 12
_diffrn_reflns_limit_h_min -11
_diffrn_reflns_limit_k_max 12
_diffrn_reflns_limit_k_min -12
_diffrn_reflns_limit_l_max 23
_diffrn_reflns_limit_l_min 0
_diffrn_reflns_number 7015
_diffrn_reflns_theta_full 23.25
_diffrn_reflns_theta_max 23.25
_diffrn_reflns_theta_min 1.00
_exptl_absorpt_coefficient_mu 0.274
_exptl_absorpt_correction_T_max 0.9784
_exptl_absorpt_correction_T_min 0.9032
_exptl_absorpt_correction_type empirical
_exptl_crystal_density_diffrn 1.241
_exptl_crystal_density_method 'not measured'
_exptl_crystal_F_000 1012
_exptl_crystal_size_max 0.38
_exptl_crystal_size_mid 0.21
_exptl_crystal_size_min 0.08
_refine_diff_density_max 2.033
_refine_diff_density_min -1.557
_refine_diff_density_rms 0.162
_refine_ls_extinction_method none
_refine_ls_goodness_of_fit_ref 1.088
_refine_ls_hydrogen_treatment mixed
_refine_ls_matrix_type full
_refine_ls_number_parameters 267
_refine_ls_number_reflns 7015
_refine_ls_number_restraints 0
_refine_ls_restrained_S_all 1.088
_refine_ls_R_factor_all 0.1766
_refine_ls_R_factor_gt 0.1262
_refine_ls_shift/su_max 0.000
_refine_ls_shift/su_mean 0.000
_refine_ls_structure_factor_coef Fsqd
_refine_ls_weighting_details 'calc w=1/[\s^2^(Fo^2^)+(0.1620P)^2^+36.9707P] where P=(Fo^2^+2Fc^2^)/3'
_refine_ls_weighting_scheme calc
_refine_ls_wR_factor_gt 0.3514
_refine_ls_wR_factor_ref 0.3795
_reflns_number_gt 4434
_reflns_number_total 7015
_reflns_threshold_expression >2sigma(I)
_cod_data_source_file ic0003426_1.cif
_cod_data_source_block woo06tm
_cod_depositor_comments
;
The following automatic conversions were performed:

'_symmetry_cell_setting' value 'Triclinic' changed to 'triclinic'
according to the built-in table from CIF Core dictionary named
'cif_core.dic' version 2.4.1 from 2010-06-29.

Automatic conversion script
Id: cif_fix_values 1646 2011-03-28 12:23:43Z adriana 
;
_cod_database_code 4319194

loop_
_symmetry_equiv_pos_as_xyz
'x, y, z'
'-x, -y, -z'

loop_
_atom_site_label
_atom_site_type_symbol
_atom_site_fract_x
_atom_site_fract_y
_atom_site_fract_z
_atom_site_U_iso_or_equiv
_atom_site_adp_type
_atom_site_occupancy
_atom_site_symmetry_multiplicity
_atom_site_calc_flag
_atom_site_refinement_flags
_atom_site_disorder_assembly
_atom_site_disorder_group
Ti1 Ti 1.0000 1.0000 1.0000 0.0114(6) Uiso 1 2 d S . .
P1 P 1.2143(3) 1.0783(2) 0.93488(14) 0.0247(7) Uiso 1 1 d . . .
N1 N 0.9168(8) 1.1673(7) 1.0020(4) 0.0189(19) Uiso 1 1 d . . .
N2 N 0.9323(7) 0.9806(7) 0.9167(4) 0.0150(18) Uiso 1 1 d . . .
C1 C 0.9154(9) 1.2433(8) 1.0495(5) 0.018(2) Uiso 1 1 d . . .
C2 C 0.8435(10) 1.3465(9) 1.0346(5) 0.023(2) Uiso 1 1 d . . .
H2A H 0.8274 1.4110 1.0588 0.028 Uiso 1 1 calc R . .
C3 C 0.8020(10) 1.3340(9) 0.9782(5) 0.021(2) Uiso 1 1 d . . .
H3A H 0.7532 1.3896 0.9568 0.026 Uiso 1 1 calc R . .
C4 C 0.8447(9) 1.2237(8) 0.9574(5) 0.017(2) Uiso 1 1 d . . .
C5 C 0.8178(10) 1.1739(9) 0.9036(5) 0.024(2) Uiso 1 1 d . . .
C6 C 0.8604(10) 1.0619(9) 0.8834(5) 0.020(2) Uiso 1 1 d . . .
C7 C 0.8241(10) 1.0095(9) 0.8318(5) 0.021(2) Uiso 1 1 d . . .
H7A H 0.7734 1.0452 0.8031 0.025 Uiso 1 1 calc R . .
C8 C 0.8755(11) 0.8998(10) 0.8314(6) 0.029(3) Uiso 1 1 d . . .
H8A H 0.8663 0.8460 0.8027 0.035 Uiso 1 1 calc R . .
C9 C 0.9470(10) 0.8800(9) 0.8831(5) 0.020(2) Uiso 1 1 d . . .
C10 C 1.0206(10) 0.7774(9) 0.8967(5) 0.024(2) Uiso 1 1 d . . .
C11 C 0.7346(10) 1.2465(9) 0.8626(5) 0.024(2) Uiso 1 1 d . . .
C12 C 0.6114(11) 1.2792(10) 0.8910(6) 0.030(3) Uiso 1 1 d . . .
H12A H 0.5816 1.2600 0.9355 0.036 Uiso 1 1 calc R . .
C13 C 0.5348(12) 1.3407(10) 0.8516(6) 0.034(3) Uiso 1 1 d . . .
H13A H 0.4528 1.3606 0.8710 0.041 Uiso 1 1 calc R . .
C14 C 0.5716(11) 1.3738(10) 0.7864(6) 0.029(3) Uiso 1 1 d . . .
C15 C 0.6943(11) 1.3454(10) 0.7589(6) 0.029(3) Uiso 1 1 d . . .
H15A H 0.7221 1.3679 0.7145 0.035 Uiso 1 1 calc R . .
C16 C 0.7790(11) 1.2834(10) 0.7954(6) 0.030(3) Uiso 1 1 d . . .
H16A H 0.8618 1.2672 0.7759 0.036 Uiso 1 1 calc R . .
C17 C 0.4834(13) 1.4388(12) 0.7446(7) 0.046(3) Uiso 1 1 d . . .
H17A H 0.4023 1.4510 0.7714 0.069 Uiso 1 1 calc R . .
H17B H 0.4770 1.3935 0.7095 0.069 Uiso 1 1 calc R . .
H17C H 0.5152 1.5128 0.7266 0.069 Uiso 1 1 calc R . .
C18 C 1.0315(10) 0.6828(9) 0.8519(5) 0.021(2) Uiso 1 1 d . . .
C19 C 1.0927(11) 0.7001(10) 0.7861(5) 0.028(3) Uiso 1 1 d . . .
H19A H 1.1215 0.7731 0.7695 0.034 Uiso 1 1 calc R . .
C20 C 1.1106(11) 0.6117(10) 0.7459(6) 0.032(3) Uiso 1 1 d . . .
H20A H 1.1506 0.6257 0.7024 0.038 Uiso 1 1 calc R . .
C21 C 1.0699(11) 0.5013(10) 0.7691(6) 0.031(3) Uiso 1 1 d . . .
C22 C 1.0098(11) 0.4837(10) 0.8331(6) 0.031(3) Uiso 1 1 d . . .
H22A H 0.9826 0.4100 0.8492 0.037 Uiso 1 1 calc R . .
C23 C 0.9879(11) 0.5724(10) 0.8747(6) 0.028(3) Uiso 1 1 d . . .
H23A H 0.9445 0.5585 0.9176 0.034 Uiso 1 1 calc R . .
C24 C 1.0958(13) 0.4021(11) 0.7254(7) 0.045(3) Uiso 1 1 d . . .
H24A H 1.0615 0.3326 0.7494 0.067 Uiso 1 1 calc R . .
H24B H 1.1845 0.3883 0.7117 0.067 Uiso 1 1 calc R . .
H24C H 1.0578 0.4223 0.6874 0.067 Uiso 1 1 calc R . .
C25 C 1.3418(12) 0.9629(11) 0.9352(7) 0.042(3) Uiso 1 1 d . . .
H25A H 1.3468 0.9385 0.9808 0.051 Uiso 1 1 calc R . .
H25D H 1.3169 0.8964 0.9171 0.051 Uiso 1 1 calc R . .
C26 C 1.4713(14) 0.9878(13) 0.8996(7) 0.054(4) Uiso 1 1 d . . .
H26A H 1.5263 0.9193 0.9043 0.081 Uiso 1 1 calc R . .
H26B H 1.5004 1.0508 0.9180 0.081 Uiso 1 1 calc R . .
H26C H 1.4702 1.0091 0.8538 0.081 Uiso 1 1 calc R . .
C27 C 1.2287(13) 1.1364(12) 0.8493(6) 0.045(3) Uiso 1 1 d . . .
H27A H 1.1643 1.1988 0.8458 0.054 Uiso 1 1 calc R . .
H27B H 1.3091 1.1701 0.8352 0.054 Uiso 1 1 calc R . .
C28 C 1.2174(15) 1.0470(13) 0.8030(8) 0.061(4) Uiso 1 1 d . . .
H28A H 1.2243 1.0842 0.7589 0.091 Uiso 1 1 calc R . .
H28B H 1.1378 1.0134 0.8162 0.091 Uiso 1 1 calc R . .
H28C H 1.2831 0.9866 0.8044 0.091 Uiso 1 1 calc R . .
C29 C 1.2723(12) 1.1947(10) 0.9723(6) 0.034(3) Uiso 1 1 d . . .
H29A H 1.2603 1.1750 1.0196 0.040 Uiso 1 1 calc R . .
H29B H 1.3614 1.1983 0.9559 0.040 Uiso 1 1 calc R . .
C30 C 1.2081(12) 1.3151(11) 0.9585(6) 0.039(3) Uiso 1 1 d . . .
H30A H 1.2435 1.3718 0.9788 0.059 Uiso 1 1 calc R . .
H30B H 1.1202 1.3133 0.9761 0.059 Uiso 1 1 calc R . .
H30C H 1.2202 1.3358 0.9118 0.059 Uiso 1 1 calc R . .
Ti2 Ti 0.5000 1.0000 0.5000 0.0132(6) Uiso 1 2 d S . .
P2 P 0.2865(3) 1.0900(3) 0.56080(14) 0.0258(7) Uiso 1 1 d . . .
N1A N 0.5778(7) 1.0294(7) 0.5788(4) 0.0157(19) Uiso 1 1 d . . .
N2A N 0.4488(8) 0.8394(7) 0.5455(4) 0.0161(19) Uiso 1 1 d . . .
C1A C 0.6313(10) 1.1281(9) 0.5886(5) 0.025(3) Uiso 1 1 d . . .
C2A C 0.6605(10) 1.1207(9) 0.6525(5) 0.025(3) Uiso 1 1 d . . .
H2AA H 0.6970 1.1769 0.6701 0.030 Uiso 1 1 calc R . .
C3A C 0.6243(11) 1.0143(10) 0.6832(6) 0.031(3) Uiso 1 1 d . . .
H3AA H 0.6317 0.9853 0.7259 0.037 Uiso 1 1 calc R . .
C4A C 0.5733(10) 0.9561(9) 0.6379(5) 0.025(3) Uiso 1 1 d . . .
C5A C 0.5248(10) 0.8459(9) 0.6505(5) 0.024(2) Uiso 1 1 d . . .
C6A C 0.4671(10) 0.7917(9) 0.6080(5) 0.023(2) Uiso 1 1 d . . .
C7A C 0.4092(10) 0.6839(10) 0.6228(6) 0.027(3) Uiso 1 1 d . . .
H7AA H 0.4073 0.6346 0.6614 0.032 Uiso 1 1 calc R . .
C8A C 0.3559(10) 0.6647(9) 0.5699(5) 0.022(2) Uiso 1 1 d . . .
H8AA H 0.3118 0.6007 0.5665 0.027 Uiso 1 1 calc R . .
C9A C 0.3814(9) 0.7622(9) 0.5212(5) 0.018(2) Uiso 1 1 d . . .
C10A C 0.3438(10) 0.7734(9) 0.4603(5) 0.020(2) Uiso 1 1 d . . .
C11A C 0.5326(11) 0.7820(10) 0.7166(6) 0.030(3) Uiso 1 1 d . . .
C12A C 0.6515(12) 0.7396(10) 0.7309(6) 0.034(3) Uiso 1 1 d . . .
H12B H 0.7229 0.7483 0.6986 0.041 Uiso 1 1 calc R . .
C13A C 0.6613(14) 0.6848(12) 0.7933(7) 0.046(3) Uiso 1 1 d . . .
H13B H 0.7390 0.6563 0.8024 0.056 Uiso 1 1 calc R . .
C14A C 0.5560(13) 0.6731(12) 0.8412(7) 0.047(3) Uiso 1 1 d . . .
C15A C 0.4387(14) 0.7100(12) 0.8279(7) 0.047(3) Uiso 1 1 d . . .
H15B H 0.3672 0.6987 0.8599 0.057 Uiso 1 1 calc R . .
C16A C 0.4301(12) 0.7645(10) 0.7656(6) 0.036(3) Uiso 1 1 d . . .
H16B H 0.3514 0.7901 0.7568 0.043 Uiso 1 1 calc R . .
C17A C 0.5678(16) 0.6174(14) 0.9120(8) 0.066(4) Uiso 1 1 d . . .
H17D H 0.4863 0.6163 0.9394 0.098 Uiso 1 1 calc R . .
H17E H 0.6201 0.6629 0.9303 0.098 Uiso 1 1 calc R . .
H17F H 0.6043 0.5391 0.9097 0.098 Uiso 1 1 calc R . .
C18A C 0.2761(10) 0.6787(9) 0.4433(5) 0.025(3) Uiso 1 1 d . . .
C19A C 0.3315(11) 0.5673(9) 0.4323(5) 0.024(2) Uiso 1 1 d . . .
H19B H 0.4151 0.5514 0.4357 0.028 Uiso 1 1 calc R . .
C20A C 0.2666(10) 0.4805(10) 0.4166(5) 0.027(3) Uiso 1 1 d . . .
H20B H 0.3073 0.4080 0.4088 0.032 Uiso 1 1 calc R . .
C21A C 0.1389(11) 0.4999(10) 0.4123(6) 0.030(3) Uiso 1 1 d . . .
C22A C 0.0842(12) 0.6081(10) 0.4231(6) 0.037(3) Uiso 1 1 d . . .
H22B H 0.0002 0.6231 0.4205 0.044 Uiso 1 1 calc R . .
C23A C 0.1494(11) 0.6965(11) 0.4380(6) 0.034(3) Uiso 1 1 d . . .
H23B H 0.1085 0.7694 0.4445 0.040 Uiso 1 1 calc R . .
C24A C 0.0690(13) 0.4061(12) 0.3935(7) 0.046(3) Uiso 1 1 d . . .
H24D H -0.0162 0.4342 0.3932 0.070 Uiso 1 1 calc R . .
H24E H 0.0708 0.3387 0.4248 0.070 Uiso 1 1 calc R . .
H24F H 0.1076 0.3853 0.3505 0.070 Uiso 1 1 calc R . .
C25A C 0.1802(12) 1.1655(11) 0.5098(6) 0.037(3) Uiso 1 1 d . . .
H25B H 0.1073 1.1978 0.5383 0.044 Uiso 1 1 calc R . .
H25C H 0.2217 1.2302 0.4830 0.044 Uiso 1 1 calc R . .
C26A C 0.1369(13) 1.0884(12) 0.4647(7) 0.046(3) Uiso 1 1 d . . .
H26D H 0.0814 1.1338 0.4396 0.069 Uiso 1 1 calc R . .
H26E H 0.0939 1.0250 0.4907 0.069 Uiso 1 1 calc R . .
H26F H 0.2081 1.0579 0.4352 0.069 Uiso 1 1 calc R . .
C27A C 0.1920(12) 0.9822(11) 0.6148(7) 0.043(3) Uiso 1 1 d . . .
H27C H 0.1837 0.9195 0.5888 0.052 Uiso 1 1 calc R . .
H27D H 0.2396 0.9493 0.6481 0.052 Uiso 1 1 calc R . .
C28A C 0.0627(13) 1.0183(12) 0.6500(7) 0.050(4) Uiso 1 1 d . . .
H28D H 0.0259 0.9519 0.6762 0.075 Uiso 1 1 calc R . .
H28E H 0.0119 1.0479 0.6182 0.075 Uiso 1 1 calc R . .
H28F H 0.0681 1.0780 0.6779 0.075 Uiso 1 1 calc R . .
C29A C 0.3017(12) 1.1999(10) 0.6155(6) 0.036(3) Uiso 1 1 d . . .
H29C H 0.2242 1.2076 0.6470 0.044 Uiso 1 1 calc R . .
H29D H 0.3674 1.1723 0.6400 0.044 Uiso 1 1 calc R . .
C30A C 0.3320(12) 1.3223(11) 0.5799(6) 0.039(3) Uiso 1 1 d . . .
H30D H 0.3389 1.3746 0.6117 0.059 Uiso 1 1 calc R . .
H30E H 0.2662 1.3518 0.5567 0.059 Uiso 1 1 calc R . .
H30F H 0.4096 1.3161 0.5492 0.059 Uiso 1 1 calc R . .

loop_
_atom_type_symbol
_atom_type_description
_atom_type_scat_dispersion_real
_atom_type_scat_dispersion_imag
_atom_type_scat_source
C C 0.0033 0.0016 'International Tables Vol C Tables 4.2.6.8 and 6.1.1.4'
H H 0.0000 0.0000 'International Tables Vol C Tables 4.2.6.8 and 6.1.1.4'
N N 0.0061 0.0033 'International Tables Vol C Tables 4.2.6.8 and 6.1.1.4'
P P 0.1023 0.0942 'International Tables Vol C Tables 4.2.6.8 and 6.1.1.4'
Ti Ti 0.2776 0.4457 'International Tables Vol C Tables 4.2.6.8 and 6.1.1.4'

loop_
_geom_angle_atom_site_label_1
_geom_angle_atom_site_label_2
_geom_angle_atom_site_label_3
_geom_angle
_geom_angle_site_symmetry_1
_geom_angle_site_symmetry_3
_geom_angle_publ_flag
N2 Ti1 N2 180.000(3) . 2_777 ?
N2 Ti1 N1 90.1(3) . . ?
N2 Ti1 N1 89.9(3) 2_777 . ?
N2 Ti1 N1 89.9(3) . 2_777 ?
N2 Ti1 N1 90.1(3) 2_777 2_777 ?
N1 Ti1 N1 180.000(3) . 2_777 ?
N2 Ti1 P1 94.3(2) . . ?
N2 Ti1 P1 85.7(2) 2_777 . ?
N1 Ti1 P1 91.6(2) . . ?
N1 Ti1 P1 88.4(2) 2_777 . ?
N2 Ti1 P1 85.7(2) . 2_777 ?
N2 Ti1 P1 94.3(2) 2_777 2_777 ?
N1 Ti1 P1 88.4(2) . 2_777 ?
N1 Ti1 P1 91.6(2) 2_777 2_777 ?
P1 Ti1 P1 180.000(1) . 2_777 ?
C27 P1 C29 102.7(6) . . ?
C27 P1 C25 104.6(6) . . ?
C29 P1 C25 102.3(6) . . ?
C27 P1 Ti1 120.1(5) . . ?
C29 P1 Ti1 114.5(4) . . ?
C25 P1 Ti1 110.7(4) . . ?
C1 N1 C4 106.6(8) . . ?
C1 N1 Ti1 126.9(7) . . ?
C4 N1 Ti1 126.5(6) . . ?
C6 N2 C9 106.2(8) . . ?
C6 N2 Ti1 127.4(6) . . ?
C9 N2 Ti1 126.4(6) . . ?
N1 C1 C2 109.2(9) . . ?
N1 C1 C10 125.6(9) . 2_777 ?
C2 C1 C10 125.2(9) . 2_777 ?
C3 C2 C1 107.2(9) . . ?
C2 C3 C4 109.0(9) . . ?
C5 C4 N1 124.6(9) . . ?
C5 C4 C3 127.4(9) . . ?
N1 C4 C3 108.0(8) . . ?
C4 C5 C6 127.0(10) . . ?
C4 C5 C11 116.9(9) . . ?
C6 C5 C11 116.1(9) . . ?
N2 C6 C5 124.4(9) . . ?
N2 C6 C7 109.2(9) . . ?
C5 C6 C7 126.0(10) . . ?
C8 C7 C6 108.3(10) . . ?
C7 C8 C9 107.9(10) . . ?
N2 C9 C10 126.2(9) . . ?
N2 C9 C8 108.3(9) . . ?
C10 C9 C8 125.5(10) . . ?
C9 C10 C1 124.7(9) . 2_777 ?
C9 C10 C18 118.0(9) . . ?
C1 C10 C18 117.3(9) 2_777 . ?
C16 C11 C12 119.0(10) . . ?
C16 C11 C5 121.2(10) . . ?
C12 C11 C5 119.8(10) . . ?
C13 C12 C11 118.8(11) . . ?
C14 C13 C12 124.3(12) . . ?
C13 C14 C15 117.0(11) . . ?
C13 C14 C17 122.6(11) . . ?
C15 C14 C17 120.5(11) . . ?
C14 C15 C16 122.6(11) . . ?
C15 C16 C11 118.3(11) . . ?
C23 C18 C19 117.7(10) . . ?
C23 C18 C10 121.5(10) . . ?
C19 C18 C10 120.7(9) . . ?
C20 C19 C18 121.1(11) . . ?
C19 C20 C21 121.1(11) . . ?
C22 C21 C20 118.2(11) . . ?
C22 C21 C24 120.9(11) . . ?
C20 C21 C24 120.8(11) . . ?
C21 C22 C23 122.0(11) . . ?
C22 C23 C18 119.8(11) . . ?
C26 C25 P1 119.7(10) . . ?
C28 C27 P1 114.2(10) . . ?
C30 C29 P1 113.8(8) . . ?
N2A Ti2 N2A 180.000(1) 2_676 . ?
N2A Ti2 N1A 89.7(3) 2_676 . ?
N2A Ti2 N1A 90.3(3) . . ?
N2A Ti2 N1A 90.3(3) 2_676 2_676 ?
N2A Ti2 N1A 89.7(3) . 2_676 ?
N1A Ti2 N1A 180.000(2) . 2_676 ?
N2A Ti2 P2 88.1(2) 2_676 2_676 ?
N2A Ti2 P2 91.9(2) . 2_676 ?
N1A Ti2 P2 91.7(2) . 2_676 ?
N1A Ti2 P2 88.3(2) 2_676 2_676 ?
N2A Ti2 P2 91.9(2) 2_676 . ?
N2A Ti2 P2 88.1(2) . . ?
N1A Ti2 P2 88.3(2) . . ?
N1A Ti2 P2 91.7(2) 2_676 . ?
P2 Ti2 P2 180.000(1) 2_676 . ?
C27A P2 C25A 104.3(6) . . ?
C27A P2 C29A 103.6(6) . . ?
C25A P2 C29A 102.6(6) . . ?
C27A P2 Ti2 113.2(4) . . ?
C25A P2 Ti2 117.3(4) . . ?
C29A P2 Ti2 114.3(4) . . ?
C1A N1A C4A 105.5(8) . . ?
C1A N1A Ti2 128.1(7) . . ?
C4A N1A Ti2 126.0(6) . . ?
C9A N2A C6A 107.7(8) . . ?
C9A N2A Ti2 125.7(6) . . ?
C6A N2A Ti2 126.5(6) . . ?
N1A C1A C2A 111.4(9) . . ?
N1A C1A C10A 124.4(9) . 2_676 ?
C2A C1A C10A 124.2(10) . 2_676 ?
C3A C2A C1A 106.6(10) . . ?
C2A C3A C4A 107.9(10) . . ?
C5A C4A N1A 125.5(9) . . ?
C5A C4A C3A 125.8(10) . . ?
N1A C4A C3A 108.6(9) . . ?
C4A C5A C6A 126.0(10) . . ?
C4A C5A C11A 116.3(9) . . ?
C6A C5A C11A 117.7(9) . . ?
N2A C6A C5A 125.5(9) . . ?
N2A C6A C7A 108.4(9) . . ?
C5A C6A C7A 126.0(10) . . ?
C8A C7A C6A 108.3(10) . . ?
C7A C8A C9A 107.1(9) . . ?
N2A C9A C10A 127.6(9) . . ?
N2A C9A C8A 108.5(8) . . ?
C10A C9A C8A 124.0(9) . . ?
C9A C10A C1A 124.0(9) . 2_676 ?
C9A C10A C18A 118.8(9) . . ?
C1A C10A C18A 117.1(9) 2_676 . ?
C16A C11A C12A 117.4(11) . . ?
C16A C11A C5A 123.2(11) . . ?
C12A C11A C5A 119.4(11) . . ?
C13A C12A C11A 120.2(12) . . ?
C14A C13A C12A 119.9(13) . . ?
C13A C14A C15A 121.0(13) . . ?
C13A C14A C17A 119.9(13) . . ?
C15A C14A C17A 119.1(13) . . ?
C14A C15A C16A 118.4(14) . . ?
C11A C16A C15A 122.9(12) . . ?
C19A C18A C23A 116.0(10) . . ?
C19A C18A C10A 123.2(10) . . ?
C23A C18A C10A 120.8(10) . . ?
C20A C19A C18A 122.2(10) . . ?
C19A C20A C21A 120.9(11) . . ?
C22A C21A C20A 117.2(11) . . ?
C22A C21A C24A 121.9(11) . . ?
C20A C21A C24A 120.8(11) . . ?
C21A C22A C23A 122.2(12) . . ?
C22A C23A C18A 121.5(11) . . ?
C26A C25A P2 114.2(9) . . ?
C28A C27A P2 119.9(10) . . ?
C30A C29A P2 114.5(9) . . ?

loop_
_geom_bond_atom_site_label_1
_geom_bond_atom_site_label_2
_geom_bond_distance
_geom_bond_site_symmetry_2
_geom_bond_publ_flag
Ti1 N2 2.050(8) . ?
Ti1 N2 2.050(8) 2_777 ?
Ti1 N1 2.066(8) . ?
Ti1 N1 2.066(8) 2_777 ?
Ti1 P1 2.644(3) . ?
Ti1 P1 2.644(3) 2_777 ?
P1 C27 1.815(13) . ?
P1 C29 1.836(12) . ?
P1 C25 1.845(13) . ?
N1 C1 1.388(13) . ?
N1 C4 1.402(13) . ?
N2 C6 1.387(13) . ?
N2 C9 1.401(13) . ?
C1 C2 1.409(15) . ?
C1 C10 1.418(14) 2_777 ?
C2 C3 1.363(14) . ?
C3 C4 1.402(14) . ?
C4 C5 1.401(14) . ?
C5 C6 1.417(15) . ?
C5 C11 1.507(15) . ?
C6 C7 1.421(14) . ?
C7 C8 1.343(15) . ?
C8 C9 1.434(15) . ?
C9 C10 1.409(15) . ?
C10 C1 1.418(14) 2_777 ?
C10 C18 1.495(14) . ?
C11 C16 1.419(16) . ?
C11 C12 1.400(16) . ?
C12 C13 1.382(16) . ?
C13 C14 1.359(16) . ?
C14 C15 1.380(16) . ?
C14 C17 1.518(17) . ?
C15 C16 1.408(16) . ?
C18 C23 1.399(15) . ?
C18 C19 1.403(15) . ?
C19 C20 1.366(16) . ?
C20 C21 1.390(16) . ?
C21 C22 1.367(16) . ?
C21 C24 1.514(17) . ?
C22 C23 1.388(16) . ?
C25 C26 1.499(19) . ?
C27 C28 1.513(19) . ?
C29 C30 1.527(17) . ?
Ti2 N2A 2.057(8) 2_676 ?
Ti2 N2A 2.057(8) . ?
Ti2 N1A 2.055(8) . ?
Ti2 N1A 2.055(8) 2_676 ?
Ti2 P2 2.619(3) 2_676 ?
Ti2 P2 2.619(3) . ?
P2 C27A 1.826(13) . ?
P2 C25A 1.827(12) . ?
P2 C29A 1.832(12) . ?
N1A C1A 1.374(13) . ?
N1A C4A 1.411(13) . ?
N2A C9A 1.392(12) . ?
N2A C6A 1.399(13) . ?
C1A C2A 1.417(15) . ?
C1A C10A 1.446(15) 2_676 ?
C2A C3A 1.372(16) . ?
C3A C4A 1.433(15) . ?
C4A C5A 1.397(15) . ?
C5A C6A 1.403(14) . ?
C5A C11A 1.501(15) . ?
C6A C7A 1.419(15) . ?
C7A C8A 1.385(15) . ?
C8A C9A 1.437(15) . ?
C9A C10A 1.395(14) . ?
C10A C1A 1.446(15) 2_676 ?
C10A C18A 1.478(14) . ?
C11A C16A 1.374(17) . ?
C11A C12A 1.422(17) . ?
C12A C13A 1.401(18) . ?
C13A C14A 1.374(19) . ?
C14A C15A 1.385(19) . ?
C14A C17A 1.57(2) . ?
C15A C16A 1.394(18) . ?
C18A C19A 1.397(15) . ?
C18A C23A 1.405(16) . ?
C19A C20A 1.375(15) . ?
C20A C21A 1.412(16) . ?
C21A C22A 1.361(17) . ?
C21A C24A 1.500(17) . ?
C22A C23A 1.384(16) . ?
C25A C26A 1.522(17) . ?
C27A C28A 1.508(19) . ?
C29A C30A 1.552(17) . ?
